data_7236957
loop_
_publ_author_name
'Sui, Qi'
'Yuan, Ye'
'Yang, Ning-Ning'
'Li, Xin'
'Gong, Teng'
'Gao, En-Qing'
'Wang, Lin'

_publ_section_title
;
 Coordination-modulated piezochromism in metal--viologen materials
;
_journal_issue 47
_journal_name_full 'Journal of Materials Chemistry C'
_journal_page_first 12400
_journal_paper_doi 10.1039/C7TC04208F
_journal_volume 5
_journal_year 2017
_chemical_formula_sum 'C24 H20 Cd N4 O11'
_chemical_formula_weight 652.84
_space_group_crystal_system orthorhombic
_space_group_IT_number 29
_space_group_name_Hall 'P 2c -2ac'
_space_group_name_H-M_alt 'P c a 21'
_atom_sites_solution_hydrogens geom
_atom_sites_solution_primary direct
_atom_sites_solution_secondary difmap
_audit_creation_method SHELXL-2014
_audit_update_record
;
2017-01-11 deposited with the CCDC.
2017-10-31 downloaded from the CCDC.
;
_cell_angle_alpha 90
_cell_angle_beta 90
_cell_angle_gamma 90
_cell_formula_units_Z 4
_cell_length_a 15.6931(4)
_cell_length_b 10.3418(3)
_cell_length_c 15.1640(4)
_cell_measurement_reflns_used 9802
_cell_measurement_temperature 173(2)
_cell_measurement_theta_max 68.22
_cell_measurement_theta_min 2.91
_cell_volume 2461.04(12)
_computing_cell_refinement 'Bruker SMART'
_computing_data_collection 'Bruker SMART'
_computing_data_reduction 'Bruker SAINT'
_computing_molecular_graphics 'Bruker SHELXTL'
_computing_publication_material 'Bruker SHELXTL'
_computing_structure_refinement 'SHELXL-2014 (Sheldrick, 2014)'
_computing_structure_solution 'Bruker SHELXTL'
_diffrn_ambient_temperature 173(2)
_diffrn_measured_fraction_theta_full 0.999
_diffrn_measured_fraction_theta_max 0.998
_diffrn_measurement_device_type 'CCD area detector'
_diffrn_measurement_method 'phi and omega scans'
_diffrn_radiation_type CuK\a
_diffrn_radiation_wavelength 1.54178
_diffrn_reflns_av_R_equivalents 0.0406
_diffrn_reflns_av_unetI/netI 0.0268
_diffrn_reflns_Laue_measured_fraction_full 0.999
_diffrn_reflns_Laue_measured_fraction_max 0.998
_diffrn_reflns_limit_h_max 18
_diffrn_reflns_limit_h_min -18
_diffrn_reflns_limit_k_max 12
_diffrn_reflns_limit_k_min -12
_diffrn_reflns_limit_l_max 18
_diffrn_reflns_limit_l_min -18
_diffrn_reflns_number 26716
_diffrn_reflns_point_group_measured_fraction_full 0.999
_diffrn_reflns_point_group_measured_fraction_max 0.999
_diffrn_reflns_theta_full 67.679
_diffrn_reflns_theta_max 68.244
_diffrn_reflns_theta_min 4.275
_diffrn_source 'fine-focus sealed tube'
_exptl_absorpt_coefficient_mu 7.754
_exptl_absorpt_correction_T_max 0.7531
_exptl_absorpt_correction_T_min 0.4424
_exptl_absorpt_correction_type multi-scan
_exptl_absorpt_process_details SADABS
_exptl_crystal_colour yellow
_exptl_crystal_density_diffrn 1.762
_exptl_crystal_density_method 'not measured'
_exptl_crystal_description bulk
_exptl_crystal_F_000 1312
_exptl_crystal_size_max 0.40
_exptl_crystal_size_mid 0.35
_exptl_crystal_size_min 0.32
_refine_diff_density_max 0.890
_refine_diff_density_min -1.026
_refine_diff_density_rms 0.098
_refine_ls_abs_structure_details
;
 Refined as a perfect inversion twin.
;
_refine_ls_extinction_method none
_refine_ls_goodness_of_fit_ref 1.094
_refine_ls_hydrogen_treatment constr
_refine_ls_matrix_type full
_refine_ls_number_parameters 379
_refine_ls_number_reflns 4473
_refine_ls_number_restraints 1
_refine_ls_restrained_S_all 1.094
_refine_ls_R_factor_all 0.0375
_refine_ls_R_factor_gt 0.0362
_refine_ls_shift/su_max 0.001
_refine_ls_shift/su_mean 0.000
_refine_ls_structure_factor_coef Fsqd
_refine_ls_weighting_details 'w=1/[\s^2^(Fo^2^)+(0.0562P)^2^+6.3355P] where P=(Fo^2^+2Fc^2^)/3'
_refine_ls_weighting_scheme calc
_refine_ls_wR_factor_gt 0.1048
_refine_ls_wR_factor_ref 0.1057
_reflns_Friedel_coverage 0.919
_reflns_Friedel_fraction_full 1.000
_reflns_Friedel_fraction_max 0.999
_reflns_number_gt 4353
_reflns_number_total 4473
_reflns_threshold_expression 'I > 2\s(I)'
_cod_data_source_file c7tc04208f2.cif
_cod_data_source_block TA_C
_cod_database_code 7236957
_shelx_space_group_comment
;
The symmetry employed for this shelxl refinement is uniquely defined
by the following loop, which should always be used as a source of
symmetry information in preference to the above space-group names.
They are only intended as comments.
;
_shelxl_version_number 2014-3

loop_
_space_group_symop_operation_xyz
'x, y, z'
'-x, -y, z+1/2'
'x+1/2, -y, z'
'-x+1/2, y, z+1/2'

loop_
_atom_site_label
_atom_site_type_symbol
_atom_site_fract_x
_atom_site_fract_y
_atom_site_fract_z
_atom_site_U_iso_or_equiv
_atom_site_adp_type
_atom_site_occupancy
_atom_site_site_symmetry_order
_atom_site_calc_flag
_atom_site_refinement_flags_posn
_atom_site_refinement_flags_adp
_atom_site_refinement_flags_occupancy
Cd1 Cd -0.02746(3) 1.26964(4) 0.35884(6) 0.02738(17) Uani 1 1 d . . .
O1 O -0.0329(4) 1.0830(6) 0.2671(5) 0.0365(18) Uani 1 1 d . . .
O2 O 0.0891(4) 1.1233(5) 0.3351(4) 0.0351(14) Uani 1 1 d . . .
O3 O 0.5538(5) -0.5397(7) -0.0507(5) 0.0467(19) Uani 1 1 d . . .
O4 O 0.4233(4) -0.6061(5) -0.0677(4) 0.0356(14) Uani 1 1 d . . .
O5 O -0.0064(5) 1.4257(6) 0.2438(5) 0.0382(15) Uani 1 1 d . . .
O6 O -0.1359(4) 1.3693(7) 0.2634(5) 0.0453(16) Uani 1 1 d . . .
O7 O -0.1090(5) 1.5302(8) 0.1768(5) 0.0552(19) Uani 1 1 d . . .
O8 O -0.1567(5) 1.1816(11) 0.4198(7) 0.075(3) Uani 1 1 d . . .
O9 O -0.0427(6) 1.1128(11) 0.4805(6) 0.056(2) Uani 1 1 d . . .
O10 O -0.1623(7) 1.0265(10) 0.5158(9) 0.095(4) Uani 1 1 d . . .
O11 O 0.6158(11) -0.2292(19) -0.1459(19) 0.044(4) Uani 0.3333 1 d . . P
O12 O 0.6664(11) -0.332(2) -0.1049(10) 0.035(4) Uani 0.3333 1 d . . P
O13 O 0.6773(14) -0.2136(18) -0.0923(13) 0.042(5) Uani 0.3333 1 d . . P
C1 C 0.0410(5) 1.0533(8) 0.2908(6) 0.0288(17) Uani 1 1 d . . .
C2 C 0.0725(5) 0.9184(7) 0.2652(6) 0.0273(16) Uani 1 1 d . . .
C3 C 0.0329(6) 0.8482(10) 0.1988(7) 0.033(2) Uani 1 1 d . . .
H3A H -0.0140 0.8847 0.1681 0.040 Uiso 1 1 calc R U .
C4 C 0.0612(6) 0.7252(8) 0.1767(7) 0.0334(19) Uani 1 1 d . . .
H4A H 0.0335 0.6765 0.1320 0.040 Uiso 1 1 calc R U .
C5 C 0.1305(5) 0.6754(8) 0.2211(6) 0.0278(18) Uani 1 1 d . . .
C6 C 0.1702(5) 0.7425(7) 0.2883(6) 0.0278(17) Uani 1 1 d . . .
H6A H 0.2168 0.7052 0.3189 0.033 Uiso 1 1 calc R U .
C7 C 0.1413(5) 0.8645(7) 0.3104(5) 0.0270(17) Uani 1 1 d . . .
H7A H 0.1684 0.9116 0.3563 0.032 Uiso 1 1 calc R U .
C8 C 0.1729(6) 0.5161(8) 0.1138(6) 0.0301(17) Uani 1 1 d . . .
H8A H 0.1575 0.5757 0.0688 0.036 Uiso 1 1 calc R U .
C9 C 0.2073(5) 0.3976(7) 0.0914(6) 0.0303(17) Uani 1 1 d . . .
H9A H 0.2159 0.3762 0.0311 0.036 Uiso 1 1 calc R U .
C10 C 0.2295(5) 0.3098(8) 0.1567(5) 0.0276(17) Uani 1 1 d . . .
C11 C 0.2112(6) 0.3408(8) 0.2441(6) 0.0339(19) Uani 1 1 d . . .
H11A H 0.2211 0.2797 0.2897 0.041 Uiso 1 1 calc R U .
C12 C 0.1785(5) 0.4618(8) 0.2636(6) 0.0323(18) Uani 1 1 d . . .
H12A H 0.1679 0.4849 0.3233 0.039 Uiso 1 1 calc R U .
C13 C 0.2710(5) 0.1867(8) 0.1332(5) 0.0267(16) Uani 1 1 d . . .
C14 C 0.2633(6) 0.0770(8) 0.1857(6) 0.0339(19) Uani 1 1 d . . .
H14A H 0.2311 0.0808 0.2386 0.041 Uiso 1 1 calc R U .
C15 C 0.3019(6) -0.0371(8) 0.1615(6) 0.0345(19) Uani 1 1 d . . .
H15A H 0.2960 -0.1119 0.1973 0.041 Uiso 1 1 calc R U .
C16 C 0.3591(5) 0.0634(8) 0.0360(5) 0.0297(17) Uani 1 1 d . . .
H16A H 0.3927 0.0569 -0.0160 0.036 Uiso 1 1 calc R U .
C17 C 0.3231(5) 0.1779(8) 0.0579(6) 0.0287(17) Uani 1 1 d . . .
H17A H 0.3329 0.2522 0.0225 0.034 Uiso 1 1 calc R U .
C18 C 0.3823(5) -0.1654(7) 0.0589(5) 0.0276(16) Uani 1 1 d . . .
C19 C 0.4678(6) -0.1880(11) 0.0550(8) 0.041(3) Uani 1 1 d . . .
H19A H 0.5069 -0.1233 0.0735 0.049 Uiso 1 1 calc R U .
C20 C 0.4967(7) -0.3029(10) 0.0246(7) 0.043(2) Uani 1 1 d . . .
H20A H 0.5564 -0.3178 0.0228 0.052 Uiso 1 1 calc R U .
C21 C 0.4424(6) -0.3989(9) -0.0038(6) 0.0319(18) Uani 1 1 d . . .
C22 C 0.3567(6) -0.3781(8) 0.0025(6) 0.033(2) Uani 1 1 d . . .
H22A H 0.3181 -0.4439 -0.0153 0.040 Uiso 1 1 calc R U .
C23 C 0.3250(6) -0.2599(7) 0.0353(7) 0.035(2) Uani 1 1 d . . .
H23A H 0.2654 -0.2458 0.0408 0.042 Uiso 1 1 calc R U .
C24 C 0.4752(6) -0.5219(8) -0.0426(6) 0.031(2) Uani 1 1 d . . .
N1 N 0.1614(4) 0.5474(7) 0.1985(5) 0.0267(14) Uani 1 1 d . . .
N2 N 0.3477(4) -0.0422(6) 0.0876(5) 0.0269(14) Uani 1 1 d . . .
N3 N -0.0852(5) 1.4420(7) 0.2279(5) 0.0346(17) Uani 1 1 d . . .
N4 N -0.1205(5) 1.1085(7) 0.4718(5) 0.0356(17) Uani 1 1 d . . .

loop_
_atom_site_aniso_label
_atom_site_aniso_U_11
_atom_site_aniso_U_22
_atom_site_aniso_U_33
_atom_site_aniso_U_23
_atom_site_aniso_U_13
_atom_site_aniso_U_12
Cd1 0.0265(3) 0.0221(3) 0.0335(3) -0.0072(4) -0.0011(3) 0.00099(17)
O1 0.053(4) 0.015(3) 0.041(4) -0.007(3) -0.012(3) 0.013(2)
O2 0.038(3) 0.029(3) 0.039(4) -0.010(2) -0.002(3) 0.001(2)
O3 0.039(4) 0.053(4) 0.048(4) -0.024(4) -0.014(3) 0.023(4)
O4 0.048(4) 0.026(3) 0.033(3) -0.007(2) 0.003(3) 0.007(3)
O5 0.042(4) 0.028(3) 0.044(4) 0.005(3) 0.004(3) 0.005(3)
O6 0.031(3) 0.056(4) 0.049(4) -0.006(3) -0.003(3) 0.005(3)
O7 0.061(5) 0.060(5) 0.045(4) -0.001(4) -0.014(4) 0.021(4)
O8 0.046(5) 0.093(7) 0.088(7) 0.022(6) 0.014(4) 0.005(5)
O9 0.050(5) 0.075(7) 0.044(5) 0.010(4) 0.006(4) -0.001(4)
O10 0.091(8) 0.064(6) 0.129(9) 0.016(6) 0.053(7) -0.019(5)
O11 0.032(8) 0.081(12) 0.017(8) 0.013(11) 0.001(12) 0.009(8)
O12 0.027(9) 0.059(13) 0.018(7) 0.014(8) 0.003(7) 0.001(8)
O13 0.054(13) 0.031(10) 0.040(11) 0.000(8) 0.008(10) 0.008(8)
C1 0.034(4) 0.022(4) 0.030(4) 0.000(3) 0.008(4) 0.002(3)
C2 0.035(4) 0.016(3) 0.032(4) -0.002(3) 0.009(4) 0.002(3)
C3 0.041(5) 0.018(5) 0.039(6) -0.007(4) -0.008(4) 0.012(3)
C4 0.032(5) 0.025(4) 0.043(5) -0.005(4) -0.003(4) -0.002(4)
C5 0.029(4) 0.010(4) 0.044(5) -0.002(3) -0.001(4) 0.004(3)
C6 0.028(4) 0.017(3) 0.038(4) 0.002(3) 0.002(4) 0.003(3)
C7 0.028(4) 0.027(4) 0.027(4) -0.001(3) 0.001(3) -0.002(3)
C8 0.030(4) 0.024(4) 0.037(4) -0.002(3) 0.001(3) 0.000(3)
C9 0.030(4) 0.025(4) 0.036(4) -0.007(3) 0.001(4) -0.006(3)
C10 0.029(4) 0.020(4) 0.033(4) -0.003(3) 0.003(3) -0.003(3)
C11 0.038(4) 0.024(4) 0.040(5) 0.001(3) 0.014(4) 0.005(3)
C12 0.033(4) 0.027(4) 0.037(4) 0.000(3) 0.005(4) 0.001(3)
C13 0.027(4) 0.022(4) 0.031(4) 0.000(3) 0.002(3) -0.005(3)
C14 0.039(5) 0.025(4) 0.038(5) 0.000(3) 0.014(4) -0.003(3)
C15 0.044(5) 0.024(4) 0.035(5) -0.002(3) 0.008(4) -0.001(4)
C16 0.029(4) 0.032(4) 0.028(4) -0.006(3) 0.004(3) -0.001(3)
C17 0.030(4) 0.022(4) 0.034(4) 0.000(3) 0.004(3) -0.001(3)
C18 0.034(4) 0.018(4) 0.031(4) -0.003(3) 0.003(3) 0.007(3)
C19 0.036(5) 0.028(6) 0.059(7) -0.016(5) -0.005(4) 0.004(4)
C20 0.039(5) 0.032(5) 0.058(7) -0.017(4) -0.010(5) 0.009(4)
C21 0.035(5) 0.034(5) 0.027(4) -0.001(3) -0.002(4) 0.003(4)
C22 0.040(5) 0.014(4) 0.046(5) -0.007(4) 0.008(4) -0.004(4)
C23 0.032(5) 0.018(4) 0.054(6) 0.000(4) 0.009(4) 0.000(3)
C24 0.052(6) 0.009(4) 0.031(4) -0.001(3) -0.002(4) 0.009(3)
N1 0.025(3) 0.019(3) 0.036(4) -0.005(3) 0.002(3) 0.004(3)
N2 0.026(3) 0.018(3) 0.036(4) 0.000(3) 0.001(3) 0.002(3)
N3 0.028(4) 0.034(4) 0.042(4) -0.012(3) -0.005(3) 0.008(3)
N4 0.033(4) 0.032(4) 0.042(4) 0.002(3) 0.017(3) -0.005(3)

loop_
_atom_type_symbol
_atom_type_description
_atom_type_scat_dispersion_real
_atom_type_scat_dispersion_imag
_atom_type_scat_source
C C 0.0181 0.0091 'International Tables Vol C Tables 4.2.6.8 and 6.1.1.4'
H H 0.0000 0.0000 'International Tables Vol C Tables 4.2.6.8 and 6.1.1.4'
N N 0.0311 0.0180 'International Tables Vol C Tables 4.2.6.8 and 6.1.1.4'
O O 0.0492 0.0322 'International Tables Vol C Tables 4.2.6.8 and 6.1.1.4'
Cd Cd 0.1185 4.6533 'International Tables Vol C Tables 4.2.6.8 and 6.1.1.4'

loop_
_geom_angle_atom_site_label_1
_geom_angle_atom_site_label_2
_geom_angle_atom_site_label_3
_geom_angle
_geom_angle_site_symmetry_1
_geom_angle_site_symmetry_3
O4 Cd1 O1 137.9(2) 4_575 .
O4 Cd1 O5 83.2(2) 4_575 .
O1 Cd1 O5 97.2(3) . .
O4 Cd1 O2 83.5(2) 4_575 .
O1 Cd1 O2 55.2(2) . .
O5 Cd1 O2 102.1(2) . .
O4 Cd1 O8 127.5(3) 4_575 .
O1 Cd1 O8 83.5(3) . .
O5 Cd1 O8 130.5(3) . .
O2 Cd1 O8 117.4(3) . .
O4 Cd1 O3 53.9(2) 4_575 4_575
O1 Cd1 O3 168.1(2) . 4_575
O5 Cd1 O3 83.6(3) . 4_575
O2 Cd1 O3 136.3(2) . 4_575
O8 Cd1 O3 87.0(3) . 4_575
O4 Cd1 O6 121.9(2) 4_575 .
O1 Cd1 O6 88.3(2) . .
O5 Cd1 O6 52.1(2) . .
O2 Cd1 O6 134.6(2) . .
O8 Cd1 O6 78.6(3) . .
O3 Cd1 O6 82.8(3) 4_575 .
O4 Cd1 O9 94.2(3) 4_575 .
O1 Cd1 O9 84.3(3) . .
O5 Cd1 O9 177.2(3) . .
O2 Cd1 O9 76.8(3) . .
O8 Cd1 O9 51.9(3) . .
O3 Cd1 O9 95.4(3) 4_575 .
O6 Cd1 O9 130.4(3) . .
O4 Cd1 C1 111.0(2) 4_575 .
O1 Cd1 C1 27.8(2) . .
O5 Cd1 C1 103.0(2) . .
O2 Cd1 C1 27.6(2) . .
O8 Cd1 C1 99.7(3) . .
O3 Cd1 C1 163.2(3) 4_575 .
O6 Cd1 C1 113.5(3) . .
O9 Cd1 C1 77.2(3) . .
O4 Cd1 C24 27.0(3) 4_575 4_575
O1 Cd1 C24 164.7(3) . 4_575
O5 Cd1 C24 80.0(3) . 4_575
O2 Cd1 C24 110.4(2) . 4_575
O8 Cd1 C24 109.8(3) . 4_575
O3 Cd1 C24 27.1(3) 4_575 4_575
O6 Cd1 C24 101.4(3) . 4_575
O9 Cd1 C24 97.9(3) . 4_575
C1 Cd1 C24 138.0(3) . 4_575
C1 O1 Cd1 89.9(5) . .
C1 O2 Cd1 89.2(5) . .
C24 O3 Cd1 90.4(6) . 4_534
C24 O4 Cd1 94.1(5) . 4_534
N3 O5 Cd1 95.3(6) . .
N3 O6 Cd1 93.8(5) . .
N4 O8 Cd1 95.1(6) . .
N4 O9 Cd1 92.3(6) . .
O13 O11 O12 53.8(14) . .
O13 O12 O11 55.2(15) . .
O12 O13 O11 71.0(16) . .
O2 C1 O1 125.1(8) . .
O2 C1 C2 118.2(7) . .
O1 C1 C2 116.7(8) . .
O2 C1 Cd1 63.3(4) . .
O1 C1 Cd1 62.4(5) . .
C2 C1 Cd1 170.2(6) . .
C3 C2 C7 119.5(7) . .
C3 C2 C1 121.1(8) . .
C7 C2 C1 119.3(7) . .
C2 C3 C4 120.8(8) . .
C5 C4 C3 118.4(8) . .
C4 C5 C6 121.9(8) . .
C4 C5 N1 119.2(8) . .
C6 C5 N1 118.9(7) . .
C5 C6 C7 119.4(8) . .
C6 C7 C2 119.9(8) . .
N1 C8 C9 120.3(8) . .
C8 C9 C10 120.2(8) . .
C9 C10 C11 118.5(7) . .
C9 C10 C13 120.2(7) . .
C11 C10 C13 121.3(7) . .
C12 C11 C10 119.2(8) . .
N1 C12 C11 120.6(8) . .
C14 C13 C17 117.6(7) . .
C14 C13 C10 121.8(7) . .
C17 C13 C10 120.6(7) . .
C15 C14 C13 120.5(8) . .
N2 C15 C14 119.7(8) . .
N2 C16 C17 120.5(7) . .
C16 C17 C13 119.9(8) . .
C19 C18 C23 120.7(8) . .
C19 C18 N2 122.2(8) . .
C23 C18 N2 117.1(7) . .
C20 C19 C18 119.7(10) . .
C19 C20 C21 122.2(10) . .
C22 C21 C20 118.3(9) . .
C22 C21 C24 120.1(8) . .
C20 C21 C24 121.6(8) . .
C21 C22 C23 120.6(9) . .
C18 C23 C22 118.5(8) . .
O3 C24 O4 120.6(8) . .
O3 C24 C21 120.2(8) . .
O4 C24 C21 119.1(8) . .
O3 C24 Cd1 62.5(5) . 4_534
O4 C24 Cd1 58.9(4) . 4_534
C21 C24 Cd1 170.2(6) . 4_534
C8 N1 C12 121.1(7) . .
C8 N1 C5 119.6(7) . .
C12 N1 C5 119.3(7) . .
C15 N2 C16 121.7(7) . .
C15 N2 C18 119.3(7) . .
C16 N2 C18 118.9(7) . .
O6 N3 O7 121.8(8) . .
O6 N3 O5 118.0(8) . .
O7 N3 O5 120.2(8) . .
O8 N4 O9 120.3(9) . .
O8 N4 O10 120.7(10) . .
O9 N4 O10 118.9(10) . .

loop_
_geom_bond_atom_site_label_1
_geom_bond_atom_site_label_2
_geom_bond_distance
_geom_bond_site_symmetry_2
Cd1 O4 2.359(6) 4_575
Cd1 O1 2.381(7) .
Cd1 O5 2.399(7) .
Cd1 O2 2.400(6) .
Cd1 O8 2.408(9) .
Cd1 O3 2.437(7) 4_575
Cd1 O6 2.460(7) .
Cd1 O9 2.468(9) .
Cd1 C1 2.688(8) .
Cd1 C24 2.748(8) 4_575
O1 C1 1.252(10) .
O2 C1 1.244(10) .
O3 C24 1.253(12) .
O3 Cd1 2.437(7) 4_534
O4 C24 1.252(11) .
O4 Cd1 2.359(6) 4_534
O5 N3 1.272(10) .
O6 N3 1.219(11) .
O7 N3 1.253(11) .
O8 N4 1.231(12) .
O9 N4 1.228(11) .
O10 N4 1.263(11) .
O11 O13 1.27(3) .
O11 O12 1.46(3) .
O12 O13 1.25(3) .
C1 C2 1.530(10) .
C2 C3 1.388(13) .
C2 C7 1.396(12) .
C3 C4 1.389(13) .
C4 C5 1.378(13) .
C5 C6 1.380(13) .
C5 N1 1.452(10) .
C6 C7 1.382(11) .
C8 N1 1.337(11) .
C8 C9 1.382(12) .
C9 C10 1.388(12) .
C10 C11 1.394(12) .
C10 C13 1.475(11) .
C11 C12 1.385(12) .
C12 N1 1.354(11) .
C13 C14 1.391(11) .
C13 C17 1.406(12) .
C14 C15 1.376(12) .
C15 N2 1.331(11) .
C16 N2 1.356(11) .
C16 C17 1.355(12) .
C18 C19 1.362(12) .
C18 C23 1.376(12) .
C18 N2 1.452(9) .
C19 C20 1.353(14) .
C20 C21 1.378(14) .
C21 C22 1.365(13) .
C21 C24 1.494(12) .
C22 C23 1.410(12) .
C24 Cd1 2.748(8) 4_534

loop_
_geom_hbond_atom_site_label_D
_geom_hbond_atom_site_label_H
_geom_hbond_atom_site_label_A
_geom_hbond_distance_DH
_geom_hbond_distance_HA
_geom_hbond_distance_DA
_geom_hbond_angle_DHA
_geom_hbond_site_symmetry_A
C6 H6A O6 0.95 2.58 3.278(11) 130.8 3_575
C8 H8A O3 0.95 2.46 3.127(11) 126.8 3_455
C12 H12A O4 0.95 2.38 3.095(11) 131.8 4_565
C16 H16A O2 0.95 2.38 3.212(10) 146.5 4_544
C17 H17A O4 0.95 2.46 3.330(10) 153.0 1_565
C23 H23A O8 0.95 2.59 3.270(13) 128.6 2_564
